data_1005022
loop_
_publ_author_name
'Ehrlich, G M'
'Badding, M E'
'Brese, N E'
'Trail, S S'
'DiSalvo, F J'

_publ_section_title
;
Corrigendum to "New cerium nitride chlorides: Ce6 Cl12 N2 and Ce N Cl"
;
_journal_coden_ASTM JALCEU
_journal_name_full 'Journal of Alloys Compd.'
_journal_page_first 133
_journal_page_last 134
_journal_paper_doi 10.1016/0925-8388(95)02134-5
_journal_volume 235
_journal_year 1996
_chemical_formula_structural 'Ce3 Cl6 N'
_chemical_formula_sum 'Ce3 Cl6 N'
_chemical_name_systematic 'Tricerium hexachloride nitride'
_space_group_IT_number 61
_symmetry_cell_setting orthorhombic
_symmetry_Int_Tables_number 61
_symmetry_space_group_name_Hall '-P 2ac 2ab'
_symmetry_space_group_name_H-M 'P b c a'
_cell_angle_alpha 90
_cell_angle_beta 90
_cell_angle_gamma 90
_cell_formula_units_Z 8
_cell_length_a 10.708(2)
_cell_length_b 11.233(2)
_cell_length_c 16.52699(300)
_cell_volume 1987.9
_refine_ls_R_factor_all 0.027
_cod_database_code 1005022

loop_
_symmetry_equiv_pos_as_xyz
x,y,z
1/2+x,1/2-y,-z
-x,1/2+y,1/2-z
1/2-x,-y,1/2+z
-x,-y,-z
1/2-x,1/2+y,z
x,1/2-y,1/2+z
1/2+x,y,1/2-z

loop_
_atom_site_aniso_label
_atom_site_aniso_U_11
_atom_site_aniso_U_12
_atom_site_aniso_U_13
_atom_site_aniso_U_22
_atom_site_aniso_U_23
_atom_site_aniso_U_33
Ce1 0.010(1) .000(1) 0.001(1) 0.018(1) -0.001(1) 0.013(1)
Ce2 0.013(1) -0.001(1) 0.001(1) 0.023(1) -0.002(1) 0.012(1)
Ce3 0.012(1) -0.001(1) .000(1) 0.017(1) 0.001(1) 0.018(1)
Cl1 0.016(1) 0.001(1) -0.005(1) 0.020(1) .000(1) 0.030(1)
Cl2 0.018(1) -0.007(1) 0.003(1) 0.039(1) -0.007(1) 0.016(1)
Cl3 0.017(1) -0.001(1) 0.003(1) 0.033(1) -0.004(1) 0.018(1)
Cl4 0.013(1) 0.001(1) -0.001(1) 0.021(1) .000(1) 0.019(1)
Cl5 0.023(1) .000(1) -0.005(1) 0.026(1) 0.003(1) 0.024(1)
Cl6 0.023(1) -0.004(1) 0.005(1) 0.024(1) 0.002(1) 0.024(1)
N1 0.011(2) -0.002(2) 0.003(2) 0.018(2) -0.001(2) 0.013(2)

loop_
_atom_site_label
_atom_site_type_symbol
_atom_site_symmetry_multiplicity
_atom_site_Wyckoff_symbol
_atom_site_fract_x
_atom_site_fract_y
_atom_site_fract_z
_atom_site_occupancy
_atom_site_attached_hydrogens
_atom_site_calc_flag
Ce1 Ce3+ 8 c 0.1409(1) 0.0219(1) 0.4367(1) 1. 0 d
Ce2 Ce3+ 8 c 0.3394(1) -0.0352(1) 0.1773(1) 1. 0 d
Ce3 Ce3+ 8 c 0.0132(1) 0.2105(1) 0.0484(1) 1. 0 d
Cl1 Cl1- 8 c 0.2519(1) 0.7834(1) 0.4544(1) 1. 0 d
Cl2 Cl1- 8 c 0.3711(1) 0.0608(1) 0.3399(1) 1. 0 d
Cl3 Cl1- 8 c 0.1034(1) -0.0805(1) 0.2722(1) 1. 0 d
Cl4 Cl1- 8 c 0.6418(1) -0.0309(1) 0.4471(1) 1. 0 d
Cl5 Cl1- 8 c 0.1691(1) 0.2105(1) 0.1878(1) 1. 0 d
Cl6 Cl1- 8 c 0.5311(1) 0.6882(1) 0.3758(1) 1. 0 d
N1 N3- 8 c 0.4481(4) -0.0929(4) 0.0612(2) 1. 0 d

loop_
_atom_type_symbol
_atom_type_oxidation_number
Ce3+ 3.000
Cl1- -1.000
N3- -3.000
